data_4325127
loop_
_publ_author_name
'Holger Braunschweig'
'Ching-Wen Chiu'
'Thomas Kupfer'
'Krzysztof Radacki'

_publ_contact_author_address
; Institut fuer Anorganische Chemie
Universitaet Wuerzburg
Am Hubland
97074 Wuerzburg, Germany
;
_publ_contact_author_email H.Braunschweig@mail.uni-wuerzburg.de
_publ_contact_author_fax +49-931-31-84623
_publ_contact_author_name 'Prof. Dr. Holger Braunschweig'
_publ_contact_author_phone +49-931-31-85260
_publ_section_title
;
 NHC-Stabilized 1-Hydro-1H-borole and Its Nondegenerate Sigmatropic
 Isomers
;
_journal_name_full 'Inorganic Chemistry'
_journal_page_first 4247
_journal_page_last 4249
_journal_paper_doi 10.1021/ic200533e
_journal_volume 50
_journal_year 2011
_chemical_formula_moiety 'C49 H47 B N2'
_chemical_formula_sum 'C49 H47 B N2'
_chemical_formula_weight 674.70
_chemical_name_common
;
?
;
_chemical_name_systematic
; 
?
;
_space_group_IT_number 14
_symmetry_cell_setting monoclinic
_symmetry_space_group_name_Hall '-P 2ybc'
_symmetry_space_group_name_H-M 'P 1 21/c 1'
_atom_sites_solution_hydrogens geom
_atom_sites_solution_primary direct
_atom_sites_solution_secondary difmap
_audit_creation_method SHELXL-97
_cell_angle_alpha 90.00
_cell_angle_beta 95.482(4)
_cell_angle_gamma 90.00
_cell_formula_units_Z 4
_cell_length_a 9.8006(8)
_cell_length_b 18.2005(13)
_cell_length_c 21.5781(17)
_cell_measurement_reflns_used 4821
_cell_measurement_temperature 100(2)
_cell_measurement_theta_max 23.81
_cell_measurement_theta_min 2.37
_cell_volume 3831.4(5)
_computing_cell_refinement 'Saint+ ver. 7.53A (Bruker AXS)'
_computing_data_collection 'APEX2 ver. 2008.3 (Bruker AXS)'
_computing_data_reduction 'Saint+ ver. 7.53A (Bruker AXS)'
_computing_molecular_graphics 'XP ver. 5.1 (Bruker AXS, 1998)'
_computing_publication_material 'SHELXL-97 (Sheldrick, 2008)'
_computing_structure_refinement 'SHELXL-97 (Sheldrick, 1997)'
_computing_structure_solution 'SHELXS-97 (Sheldrick, 1990)'
_diffrn_ambient_temperature 100(2)
_diffrn_measured_fraction_theta_full 0.997
_diffrn_measured_fraction_theta_max 0.920
_diffrn_measurement_device_type 'Bruker APEX-II CCD'
_diffrn_measurement_method '\f and \w scans'
_diffrn_radiation_monochromator 'multi-layer mirror'
_diffrn_radiation_source 'rotating anode'
_diffrn_radiation_type MoK\a
_diffrn_radiation_wavelength 0.71073
_diffrn_reflns_av_R_equivalents 0.0000
_diffrn_reflns_av_sigmaI/netI 0.0621
_diffrn_reflns_limit_h_max 12
_diffrn_reflns_limit_h_min -12
_diffrn_reflns_limit_k_max 23
_diffrn_reflns_limit_k_min 0
_diffrn_reflns_limit_l_max 27
_diffrn_reflns_limit_l_min 0
_diffrn_reflns_number 8857
_diffrn_reflns_theta_full 26.00
_diffrn_reflns_theta_max 28.35
_diffrn_reflns_theta_min 1.47
_exptl_absorpt_coefficient_mu 0.067
_exptl_absorpt_correction_T_max 0.745685
_exptl_absorpt_correction_T_min 0.638707
_exptl_absorpt_correction_type multi-scan
_exptl_absorpt_process_details 'TwinAbs 2008/3 (Brucker 2008)'
_exptl_crystal_colour orange
_exptl_crystal_density_diffrn 1.170
_exptl_crystal_description needle
_exptl_crystal_F_000 1440
_exptl_crystal_size_max 0.32
_exptl_crystal_size_mid 0.09
_exptl_crystal_size_min 0.07
_refine_diff_density_max 0.426
_refine_diff_density_min -0.235
_refine_diff_density_rms 0.059
_refine_ls_extinction_method none
_refine_ls_goodness_of_fit_ref 1.171
_refine_ls_hydrogen_treatment constr
_refine_ls_matrix_type full
_refine_ls_number_parameters 552
_refine_ls_number_reflns 8857
_refine_ls_number_restraints 602
_refine_ls_restrained_S_all 1.157
_refine_ls_R_factor_all 0.1029
_refine_ls_R_factor_gt 0.0699
_refine_ls_shift/su_max 0.000
_refine_ls_shift/su_mean 0.000
_refine_ls_structure_factor_coef Fsqd
_refine_ls_weighting_details 'calc w=1/[\s^2^(Fo^2^)+(0.0416P)^2^+2.1229P] where P=(Fo^2^+2Fc^2^)/3'
_refine_ls_weighting_scheme calc
_refine_ls_wR_factor_gt 0.1316
_refine_ls_wR_factor_ref 0.1454
_reflns_number_gt 6945
_reflns_number_total 8857
_reflns_threshold_expression >2sigma(I)
_cod_data_source_file ic200533e_si_001_2.cif
_cod_data_source_block 2CH
_cod_database_code 4325127

loop_
_symmetry_equiv_pos_as_xyz
'x, y, z'
'-x, y+1/2, -z+1/2'
'-x, -y, -z'
'x, -y-1/2, z-1/2'

loop_
_atom_site_label
_atom_site_type_symbol
_atom_site_fract_x
_atom_site_fract_y
_atom_site_fract_z
_atom_site_U_iso_or_equiv
_atom_site_adp_type
_atom_site_occupancy
_atom_site_symmetry_multiplicity
_atom_site_calc_flag
_atom_site_refinement_flags
_atom_site_disorder_assembly
_atom_site_disorder_group
B1_1 B 0.8956(3) 0.75253(15) 0.27011(13) 0.0228(6) Uani 1 1 d . . .
C2_1 C 0.9229(2) 0.69843(13) 0.32727(11) 0.0215(5) Uani 1 1 d . A .
C3_1 C 0.8035(3) 0.66350(14) 0.33544(12) 0.0248(5) Uani 1 1 d . . .
C4_1 C 0.6879(2) 0.68793(13) 0.28787(12) 0.0241(5) Uani 1 1 d . A .
H4_1 H 0.6159 0.7126 0.3104 0.029 Uiso 1 1 calc R . .
C5_1 C 0.7509(2) 0.74480(13) 0.24736(11) 0.0211(5) Uani 1 1 d . A .
C1_2 C 1.0491(2) 0.68796(13) 0.37082(11) 0.0207(5) Uani 1 1 d . . .
C2_2 C 1.1639(2) 0.65176(15) 0.35264(12) 0.0268(6) Uani 1 1 d . A .
H2_2 H 1.1639 0.6344 0.3111 0.032 Uiso 1 1 calc R . .
C3_2 C 1.2784(3) 0.64080(15) 0.39455(13) 0.0316(6) Uani 1 1 d . . .
H3_2 H 1.3551 0.6149 0.3819 0.038 Uiso 1 1 calc R A .
C4_2 C 1.2815(3) 0.66724(15) 0.45434(12) 0.0316(6) Uani 1 1 d . A .
H4_2 H 1.3614 0.6612 0.4824 0.038 Uiso 1 1 calc R . .
C5_2 C 1.1684(3) 0.70252(15) 0.47344(12) 0.0307(6) Uani 1 1 d . . .
H5_2 H 1.1695 0.7200 0.5150 0.037 Uiso 1 1 calc R A .
C6_2 C 1.0526(3) 0.71255(14) 0.43178(11) 0.0269(6) Uani 1 1 d . A .
H6_2 H 0.9747 0.7366 0.4453 0.032 Uiso 1 1 calc R . .
C1_3 C 0.7763(2) 0.60791(14) 0.38203(12) 0.0255(6) Uani 1 1 d . A .
C2_3 C 0.8708(3) 0.55340(14) 0.40265(12) 0.0258(5) Uani 1 1 d . . .
H2_3 H 0.9566 0.5512 0.3856 0.031 Uiso 1 1 calc R A .
C3_3 C 0.8418(3) 0.50258(13) 0.44737(12) 0.0266(6) Uani 1 1 d . A .
H3_3 H 0.9075 0.4661 0.4607 0.032 Uiso 1 1 calc R . .
C4_3 C 0.7176(3) 0.50478(14) 0.47255(12) 0.0290(6) Uani 1 1 d . . .
H4_3 H 0.6984 0.4707 0.5039 0.035 Uiso 1 1 calc R A .
C5_3 C 0.6214(3) 0.55676(15) 0.45193(13) 0.0338(6) Uani 1 1 d . A .
H5_3 H 0.5348 0.5575 0.4683 0.041 Uiso 1 1 calc R . .
C6_3 C 0.6502(3) 0.60769(15) 0.40770(13) 0.0307(6) Uani 1 1 d . . .
H6_3 H 0.5831 0.6434 0.3943 0.037 Uiso 1 1 calc R A .
C1_4 C 0.6218(3) 0.62392(13) 0.25029(12) 0.0247(5) Uani 1 1 d . . .
C2_4 C 0.4820(3) 0.61072(15) 0.24760(12) 0.0296(6) Uani 1 1 d . A .
H2_4 H 0.4266 0.6404 0.2714 0.035 Uiso 1 1 calc R . .
C3_4 C 0.4215(3) 0.55447(16) 0.21042(15) 0.0406(7) Uani 1 1 d . . .
H3_4 H 0.3258 0.5456 0.2093 0.049 Uiso 1 1 calc R A .
C4_4 C 0.5018(4) 0.51169(15) 0.17515(14) 0.0431(8) Uani 1 1 d . A .
H4_4 H 0.4617 0.4736 0.1494 0.052 Uiso 1 1 calc R . .
C5_4 C 0.6425(3) 0.52543(16) 0.17798(15) 0.0403(7) Uani 1 1 d . . .
H5_4 H 0.6984 0.4968 0.1536 0.048 Uiso 1 1 calc R A .
C6_4 C 0.7007(3) 0.57989(15) 0.21563(13) 0.0338(6) Uani 1 1 d . A .
H6_4 H 0.7969 0.5875 0.2179 0.041 Uiso 1 1 calc R . .
C1_5 C 0.6546(2) 0.78515(14) 0.20206(11) 0.0220(5) Uani 1 1 d . . .
C2_5 C 0.5791(3) 0.75003(14) 0.15205(11) 0.0253(5) Uani 1 1 d . A .
H2_5 H 0.5926 0.6991 0.1453 0.030 Uiso 1 1 calc R . .
C3_5 C 0.4849(3) 0.78853(15) 0.11220(12) 0.0286(6) Uani 1 1 d . . .
H3_5 H 0.4349 0.7636 0.0786 0.034 Uiso 1 1 calc R A .
C4_5 C 0.4634(3) 0.86259(15) 0.12094(12) 0.0304(6) Uani 1 1 d . A .
H4_5 H 0.3989 0.8887 0.0935 0.036 Uiso 1 1 calc R . .
C5_5 C 0.5363(3) 0.89846(15) 0.16986(13) 0.0320(6) Uani 1 1 d . . .
H5_5 H 0.5218 0.9494 0.1763 0.038 Uiso 1 1 calc R A .
C6_5 C 0.6309(3) 0.86006(14) 0.20963(12) 0.0274(6) Uani 1 1 d . A .
H6_5 H 0.6809 0.8855 0.2429 0.033 Uiso 1 1 calc R . .
C1_6 C 1.003(3) 0.8070(15) 0.2423(8) 0.0195(15) Uani 0.350(6) 1 d PDU A 1
N2_6 N 1.0117(17) 0.8140(8) 0.1810(6) 0.0214(12) Uani 0.350(6) 1 d PDU A 1
C3_6 C 1.1344(18) 0.8559(8) 0.1669(7) 0.0287(13) Uani 0.350(6) 1 d PDU A 1
H3A_6 H 1.1124 0.8912 0.1325 0.034 Uiso 0.350(6) 1 calc PR A 1
H3B_6 H 1.2087 0.8228 0.1561 0.034 Uiso 0.350(6) 1 calc PR A 1
C4_6 C 1.172(2) 0.8948(11) 0.2277(8) 0.0288(14) Uani 0.350(6) 1 d PDU A 1
H4A_6 H 1.2724 0.8968 0.2381 0.035 Uiso 0.350(6) 1 calc PR A 1
H4B_6 H 1.1338 0.9452 0.2274 0.035 Uiso 0.350(6) 1 calc PR A 1
N5_6 N 1.106(4) 0.846(2) 0.2706(6) 0.0251(11) Uani 0.350(6) 1 d PDU A 1
C1_8 C 1.141(2) 0.8606(14) 0.3359(7) 0.0235(8) Uani 0.350(6) 1 d PDU A 1
C2_8 C 1.0440(19) 0.9022(11) 0.3623(8) 0.0292(10) Uani 0.350(6) 1 d PDU A 1
C3_8 C 1.0815(18) 0.9228(9) 0.4235(7) 0.0298(13) Uani 0.350(6) 1 d PDU A 1
H3_8 H 1.0186 0.9507 0.4448 0.036 Uiso 0.350(6) 1 calc PR A 1
C4_8 C 1.2063(19) 0.9044(10) 0.4547(7) 0.0306(14) Uani 0.350(6) 1 d PDU A 1
C5_8 C 1.299(3) 0.862(2) 0.4262(10) 0.0300(9) Uani 0.350(6) 1 d PDU A 1
H5_8 H 1.3827 0.8472 0.4485 0.036 Uiso 0.350(6) 1 calc PR A 1
C6_8 C 1.268(3) 0.840(2) 0.3647(10) 0.0259(9) Uani 0.350(6) 1 d PDU A 1
C7_8 C 0.909(2) 0.9266(13) 0.3287(9) 0.0320(16) Uani 0.350(6) 1 d PDU A 1
H7A_8 H 0.9258 0.9499 0.2892 0.048 Uiso 0.350(6) 1 calc PR A 1
H7B_8 H 0.8649 0.9619 0.3546 0.048 Uiso 0.350(6) 1 calc PR A 1
H7C_8 H 0.8494 0.8838 0.3205 0.048 Uiso 0.350(6) 1 calc PR A 1
C8_8 C 1.2468(18) 0.9249(7) 0.5218(6) 0.0384(14) Uani 0.350(6) 1 d PDU A 1
H8A_8 H 1.2660 0.9777 0.5246 0.058 Uiso 0.350(6) 1 calc PR A 1
H8B_8 H 1.3291 0.8974 0.5373 0.058 Uiso 0.350(6) 1 calc PR A 1
H8C_8 H 1.1718 0.9130 0.5470 0.058 Uiso 0.350(6) 1 calc PR A 1
C9_8 C 1.374(3) 0.800(2) 0.3316(12) 0.0315(15) Uani 0.350(6) 1 d PDU A 1
H9A_8 H 1.3280 0.7700 0.2978 0.047 Uiso 0.350(6) 1 calc PR A 1
H9B_8 H 1.4274 0.7673 0.3611 0.047 Uiso 0.350(6) 1 calc PR A 1
H9C_8 H 1.4350 0.8351 0.3144 0.047 Uiso 0.350(6) 1 calc PR A 1
C1_10 C 0.9381(13) 0.7727(6) 0.1316(6) 0.0214(10) Uani 0.350(6) 1 d PDU A 1
C2_10 C 0.8517(10) 0.8143(5) 0.0895(4) 0.0240(10) Uani 0.350(6) 1 d PDU A 1
C3_10 C 0.7853(10) 0.7755(5) 0.0394(4) 0.0260(10) Uani 0.350(6) 1 d PDU A 1
H3_10 H 0.7277 0.8019 0.0093 0.031 Uiso 0.350(6) 1 calc PR A 1
C4_10 C 0.7994(11) 0.7011(7) 0.0318(5) 0.0342(12) Uani 0.350(6) 1 d PDU A 1
C5_10 C 0.8867(13) 0.6615(6) 0.0741(5) 0.0346(12) Uani 0.350(6) 1 d PDU A 1
H5_10 H 0.8975 0.6100 0.0691 0.042 Uiso 0.350(6) 1 calc PR A 1
C6_10 C 0.9591(16) 0.6986(6) 0.1245(6) 0.0253(11) Uani 0.350(6) 1 d PDU A 1
C7_10 C 0.8339(13) 0.8946(5) 0.0977(5) 0.0350(12) Uani 0.350(6) 1 d PDU A 1
H7A_10 H 0.8851 0.9211 0.0678 0.052 Uiso 0.350(6) 1 calc PR A 1
H7B_10 H 0.8685 0.9086 0.1401 0.052 Uiso 0.350(6) 1 calc PR A 1
H7C_10 H 0.7364 0.9071 0.0904 0.052 Uiso 0.350(6) 1 calc PR A 1
C8_10 C 0.7254(13) 0.6597(7) -0.0230(5) 0.0580(15) Uani 0.350(6) 1 d PDU A 1
H8A_10 H 0.6542 0.6912 -0.0440 0.087 Uiso 0.350(6) 1 calc PR A 1
H8B_10 H 0.6830 0.6152 -0.0078 0.087 Uiso 0.350(6) 1 calc PR A 1
H8C_10 H 0.7913 0.6460 -0.0524 0.087 Uiso 0.350(6) 1 calc PR A 1
C9_10 C 1.058(2) 0.6534(10) 0.1681(9) 0.0338(12) Uani 0.350(6) 1 d PDU A 1
H9A_10 H 1.1356 0.6841 0.1837 0.051 Uiso 0.350(6) 1 calc PR A 1
H9B_10 H 1.0904 0.6113 0.1454 0.051 Uiso 0.350(6) 1 calc PR A 1
H9C_10 H 1.0099 0.6359 0.2032 0.051 Uiso 0.350(6) 1 calc PR A 1
C1_7 C 1.0074(15) 0.7970(7) 0.2380(4) 0.0195(15) Uani 0.650(6) 1 d PDU A 2
N2_7 N 1.0152(8) 0.7976(4) 0.1763(3) 0.0214(12) Uani 0.650(6) 1 d PDU A 2
C3_7 C 1.1376(9) 0.8378(4) 0.1601(4) 0.0287(13) Uani 0.650(6) 1 d PDU A 2
H3A_7 H 1.1160 0.8695 0.1231 0.034 Uiso 0.650(6) 1 calc PR A 2
H3B_7 H 1.2126 0.8037 0.1521 0.034 Uiso 0.650(6) 1 calc PR A 2
C4_7 C 1.1740(13) 0.8831(5) 0.2182(4) 0.0288(14) Uani 0.650(6) 1 d PDU A 2
H4A_7 H 1.2745 0.8853 0.2289 0.035 Uiso 0.650(6) 1 calc PR A 2
H4B_7 H 1.1374 0.9337 0.2134 0.035 Uiso 0.650(6) 1 calc PR A 2
N5_7 N 1.106(2) 0.8415(12) 0.2657(3) 0.0251(11) Uani 0.650(6) 1 d PDU A 2
C1_9 C 1.1319(12) 0.8591(8) 0.3310(4) 0.0235(8) Uani 0.650(6) 1 d PDU A 2
C2_9 C 1.0412(10) 0.8945(6) 0.3675(4) 0.0292(10) Uani 0.650(6) 1 d PDU A 2
C3_9 C 1.0777(9) 0.9084(4) 0.4300(4) 0.0298(13) Uani 0.650(6) 1 d PDU A 2
H3_9 H 1.0133 0.9315 0.4538 0.036 Uiso 0.650(6) 1 calc PR A 2
C4_9 C 1.2058(10) 0.8895(5) 0.4588(4) 0.0306(14) Uani 0.650(6) 1 d PDU A 2
C5_9 C 1.2964(14) 0.8572(11) 0.4216(5) 0.0300(9) Uani 0.650(6) 1 d PDU A 2
H5_9 H 1.3861 0.8458 0.4398 0.036 Uiso 0.650(6) 1 calc PR A 2
C6_9 C 1.2635(14) 0.8404(12) 0.3587(5) 0.0259(9) Uani 0.650(6) 1 d PDU A 2
C7_9 C 0.9002(10) 0.9177(7) 0.3387(5) 0.0320(16) Uani 0.650(6) 1 d PDU A 2
H7A_9 H 0.9073 0.9365 0.2965 0.048 Uiso 0.650(6) 1 calc PR A 2
H7B_9 H 0.8641 0.9564 0.3642 0.048 Uiso 0.650(6) 1 calc PR A 2
H7C_9 H 0.8382 0.8753 0.3368 0.048 Uiso 0.650(6) 1 calc PR A 2
C8_9 C 1.2393(9) 0.9028(3) 0.5276(3) 0.0384(14) Uani 0.650(6) 1 d PDU A 2
H8A_9 H 1.3363 0.9159 0.5359 0.058 Uiso 0.650(6) 1 calc PR A 2
H8B_9 H 1.2208 0.8582 0.5507 0.058 Uiso 0.650(6) 1 calc PR A 2
H8C_9 H 1.1826 0.9431 0.5410 0.058 Uiso 0.650(6) 1 calc PR A 2
C9_9 C 1.3688(16) 0.8034(10) 0.3232(6) 0.0315(15) Uani 0.650(6) 1 d PDU A 2
H9A_9 H 1.3229 0.7704 0.2919 0.047 Uiso 0.650(6) 1 calc PR A 2
H9B_9 H 1.4318 0.7751 0.3520 0.047 Uiso 0.650(6) 1 calc PR A 2
H9C_9 H 1.4204 0.8407 0.3024 0.047 Uiso 0.650(6) 1 calc PR A 2
C1_11 C 0.9416(7) 0.7527(3) 0.1293(3) 0.0214(10) Uani 0.650(6) 1 d PDU A 2
C2_11 C 0.8547(5) 0.7877(3) 0.0832(2) 0.0240(10) Uani 0.650(6) 1 d PDU A 2
C3_11 C 0.7872(5) 0.7431(4) 0.0365(2) 0.0260(10) Uani 0.650(6) 1 d PDU A 2
H3_11 H 0.7290 0.7656 0.0042 0.031 Uiso 0.650(6) 1 calc PR A 2
C4_11 C 0.8030(6) 0.6682(3) 0.0363(2) 0.0342(12) Uani 0.650(6) 1 d PDU A 2
C5_11 C 0.8928(7) 0.6361(3) 0.0824(3) 0.0346(12) Uani 0.650(6) 1 d PDU A 2
H5_11 H 0.9054 0.5843 0.0820 0.042 Uiso 0.650(6) 1 calc PR A 2
C6_11 C 0.9644(8) 0.6770(3) 0.1289(3) 0.0253(11) Uani 0.650(6) 1 d PDU A 2
C7_11 C 0.8321(6) 0.8688(3) 0.0815(3) 0.0350(12) Uani 0.650(6) 1 d PDU A 2
H7A_11 H 0.8690 0.8903 0.1213 0.052 Uiso 0.650(6) 1 calc PR A 2
H7B_11 H 0.7336 0.8790 0.0746 0.052 Uiso 0.650(6) 1 calc PR A 2
H7C_11 H 0.8788 0.8902 0.0477 0.052 Uiso 0.650(6) 1 calc PR A 2
C8_11 C 0.7222(7) 0.6211(4) -0.0120(3) 0.0580(15) Uani 0.650(6) 1 d PDU A 2
H8A_11 H 0.6479 0.5962 0.0070 0.087 Uiso 0.650(6) 1 calc PR A 2
H8B_11 H 0.7830 0.5844 -0.0280 0.087 Uiso 0.650(6) 1 calc PR A 2
H8C_11 H 0.6833 0.6522 -0.0463 0.087 Uiso 0.650(6) 1 calc PR A 2
C9_11 C 1.0649(11) 0.6410(5) 0.1769(4) 0.0338(12) Uani 0.650(6) 1 d PDU A 2
H9A_11 H 1.1544 0.6651 0.1771 0.051 Uiso 0.650(6) 1 calc PR A 2
H9B_11 H 1.0740 0.5888 0.1667 0.051 Uiso 0.650(6) 1 calc PR A 2
H9C_11 H 1.0315 0.6456 0.2181 0.051 Uiso 0.650(6) 1 calc PR A 2

loop_
_atom_site_aniso_label
_atom_site_aniso_U_11
_atom_site_aniso_U_22
_atom_site_aniso_U_33
_atom_site_aniso_U_23
_atom_site_aniso_U_13
_atom_site_aniso_U_12
B1_1 0.0185(13) 0.0228(14) 0.0269(15) 0.0046(11) 0.0004(12) 0.0003(11)
C2_1 0.0152(11) 0.0268(12) 0.0226(12) 0.0016(10) 0.0030(10) 0.0027(10)
C3_1 0.0183(12) 0.0274(13) 0.0282(14) 0.0015(10) -0.0009(10) 0.0025(10)
C4_1 0.0172(12) 0.0263(13) 0.0284(14) 0.0036(10) -0.0005(10) 0.0025(10)
C5_1 0.0166(11) 0.0239(12) 0.0230(12) 0.0024(10) 0.0027(10) 0.0027(10)
C1_2 0.0148(12) 0.0232(12) 0.0238(13) 0.0074(9) 0.0004(10) -0.0030(9)
C2_2 0.0195(13) 0.0365(14) 0.0242(13) -0.0005(11) 0.0011(11) 0.0012(11)
C3_2 0.0185(13) 0.0378(15) 0.0374(16) 0.0071(12) -0.0021(12) 0.0051(11)
C4_2 0.0284(14) 0.0340(14) 0.0296(15) 0.0101(11) -0.0113(12) -0.0041(12)
C5_2 0.0357(15) 0.0345(14) 0.0211(13) 0.0012(11) -0.0016(11) -0.0062(12)
C6_2 0.0237(13) 0.0300(13) 0.0274(14) 0.0021(10) 0.0047(11) -0.0020(11)
C1_3 0.0204(13) 0.0270(13) 0.0276(13) 0.0030(10) -0.0054(11) -0.0046(10)
C2_3 0.0195(12) 0.0259(13) 0.0310(14) 0.0018(10) -0.0024(11) -0.0018(10)
C3_3 0.0261(14) 0.0208(12) 0.0311(14) 0.0003(10) -0.0064(11) 0.0000(10)
C4_3 0.0307(14) 0.0260(13) 0.0284(14) 0.0052(11) -0.0067(11) -0.0081(11)
C5_3 0.0241(14) 0.0374(15) 0.0393(16) 0.0083(12) 0.0004(12) -0.0057(12)
C6_3 0.0197(12) 0.0301(14) 0.0411(16) 0.0089(11) -0.0039(11) -0.0018(11)
C1_4 0.0195(12) 0.0269(13) 0.0267(13) 0.0102(10) -0.0028(10) 0.0000(10)
C2_4 0.0225(13) 0.0325(14) 0.0329(14) 0.0034(11) -0.0016(11) -0.0029(11)
C3_4 0.0307(16) 0.0392(16) 0.0491(19) 0.0068(14) -0.0108(13) -0.0121(13)
C4_4 0.061(2) 0.0223(14) 0.0423(17) -0.0025(12) -0.0148(16) -0.0039(14)
C5_4 0.0464(19) 0.0314(15) 0.0423(18) -0.0002(13) -0.0009(15) 0.0109(14)
C6_4 0.0296(15) 0.0311(14) 0.0402(17) 0.0038(12) 0.0002(12) 0.0043(12)
C1_5 0.0113(11) 0.0315(13) 0.0238(13) 0.0088(10) 0.0045(9) 0.0019(10)
C2_5 0.0203(12) 0.0294(13) 0.0261(13) 0.0053(10) 0.0022(10) -0.0001(11)
C3_5 0.0205(13) 0.0377(15) 0.0267(14) 0.0071(11) -0.0026(11) -0.0018(11)
C4_5 0.0152(12) 0.0413(15) 0.0338(15) 0.0165(12) -0.0015(11) 0.0040(11)
C5_5 0.0265(14) 0.0300(14) 0.0389(16) 0.0093(12) 0.0006(12) 0.0059(11)
C6_5 0.0233(13) 0.0265(13) 0.0319(14) 0.0052(11) -0.0002(11) -0.0002(11)
C1_6 0.0147(14) 0.020(3) 0.0238(16) 0.0026(16) 0.0027(13) 0.005(2)
N2_6 0.0181(11) 0.021(3) 0.0256(15) 0.0030(17) 0.0050(11) -0.001(2)
C3_6 0.0242(14) 0.031(3) 0.031(2) 0.002(2) 0.0067(14) -0.007(2)
C4_6 0.0279(14) 0.028(3) 0.031(3) 0.0030(19) 0.0064(19) -0.008(2)
N5_6 0.0218(11) 0.027(3) 0.0272(15) 0.0025(17) 0.0048(17) -0.0059(15)
C1_8 0.0175(17) 0.0233(13) 0.0294(17) 0.0007(13) 0.0003(13) -0.0034(13)
C2_8 0.0235(13) 0.026(2) 0.0373(19) 0.0024(15) 0.0005(13) -0.0018(14)
C3_8 0.0284(14) 0.024(3) 0.038(2) -0.0006(19) 0.0044(15) 0.0000(19)
C4_8 0.0299(14) 0.025(3) 0.0366(17) 0.0012(19) -0.0004(13) -0.003(2)
C5_8 0.0227(13) 0.031(2) 0.0348(19) 0.0040(15) -0.0032(14) -0.0026(14)
C6_8 0.0200(14) 0.0253(12) 0.032(2) 0.005(2) 0.0021(15) -0.0024(11)
C7_8 0.0265(18) 0.034(3) 0.036(3) 0.004(2) 0.0035(19) 0.0047(18)
C8_8 0.0369(18) 0.037(3) 0.040(2) -0.002(2) -0.0017(16) -0.002(3)
C9_8 0.0266(16) 0.034(2) 0.035(3) 0.004(3) 0.005(2) 0.0031(13)
C1_10 0.0172(12) 0.026(3) 0.0217(13) 0.0008(18) 0.0039(11) -0.002(2)
C2_10 0.0211(13) 0.028(3) 0.0240(16) 0.003(2) 0.0073(12) 0.002(2)
C3_10 0.0190(14) 0.035(3) 0.0241(15) 0.000(2) 0.0028(12) 0.005(2)
C4_10 0.0245(15) 0.046(3) 0.0317(17) -0.011(2) 0.0008(13) 0.003(2)
C5_10 0.0346(16) 0.034(3) 0.037(2) -0.007(2) 0.0086(15) 0.000(2)
C6_10 0.0236(14) 0.028(3) 0.0244(16) -0.001(2) 0.0038(12) 0.001(2)
C7_10 0.0286(15) 0.039(3) 0.037(3) 0.010(2) 0.0032(18) -0.001(2)
C8_10 0.048(2) 0.070(3) 0.054(2) -0.016(3) -0.0076(19) -0.004(3)
C9_10 0.0333(17) 0.034(3) 0.034(3) 0.000(2) 0.0015(18) 0.009(2)
C1_7 0.0147(14) 0.020(3) 0.0238(16) 0.0026(16) 0.0027(13) 0.005(2)
N2_7 0.0181(11) 0.021(3) 0.0256(15) 0.0030(17) 0.0050(11) -0.001(2)
C3_7 0.0242(14) 0.031(3) 0.031(2) 0.002(2) 0.0067(14) -0.007(2)
C4_7 0.0279(14) 0.028(3) 0.031(3) 0.0030(19) 0.0064(19) -0.008(2)
N5_7 0.0218(11) 0.027(3) 0.0272(15) 0.0025(17) 0.0048(17) -0.0059(15)
C1_9 0.0175(17) 0.0233(13) 0.0294(17) 0.0007(13) 0.0003(13) -0.0034(13)
C2_9 0.0235(13) 0.026(2) 0.0373(19) 0.0024(15) 0.0005(13) -0.0018(14)
C3_9 0.0284(14) 0.024(3) 0.038(2) -0.0006(19) 0.0044(15) 0.0000(19)
C4_9 0.0299(14) 0.025(3) 0.0366(17) 0.0012(19) -0.0004(13) -0.003(2)
C5_9 0.0227(13) 0.031(2) 0.0348(19) 0.0040(15) -0.0032(14) -0.0026(14)
C6_9 0.0200(14) 0.0253(12) 0.032(2) 0.005(2) 0.0021(15) -0.0024(11)
C7_9 0.0265(18) 0.034(3) 0.036(3) 0.004(2) 0.0035(19) 0.0047(18)
C8_9 0.0369(18) 0.037(3) 0.040(2) -0.002(2) -0.0017(16) -0.002(3)
C9_9 0.0266(16) 0.034(2) 0.035(3) 0.004(3) 0.005(2) 0.0031(13)
C1_11 0.0172(12) 0.026(3) 0.0217(13) 0.0008(18) 0.0039(11) -0.002(2)
C2_11 0.0211(13) 0.028(3) 0.0240(16) 0.003(2) 0.0073(12) 0.002(2)
C3_11 0.0190(14) 0.035(3) 0.0241(15) 0.000(2) 0.0028(12) 0.005(2)
C4_11 0.0245(15) 0.046(3) 0.0317(17) -0.011(2) 0.0008(13) 0.003(2)
C5_11 0.0346(16) 0.034(3) 0.037(2) -0.007(2) 0.0086(15) 0.000(2)
C6_11 0.0236(14) 0.028(3) 0.0244(16) -0.001(2) 0.0038(12) 0.001(2)
C7_11 0.0286(15) 0.039(3) 0.037(3) 0.010(2) 0.0032(18) -0.001(2)
C8_11 0.048(2) 0.070(3) 0.054(2) -0.016(3) -0.0076(19) -0.004(3)
C9_11 0.0333(17) 0.034(3) 0.034(3) 0.000(2) 0.0015(18) 0.009(2)

loop_
_atom_type_symbol
_atom_type_description
_atom_type_scat_dispersion_real
_atom_type_scat_dispersion_imag
_atom_type_scat_source
C C 0.0033 0.0016 'International Tables Vol C Tables 4.2.6.8 and 6.1.1.4'
H H 0.0000 0.0000 'International Tables Vol C Tables 4.2.6.8 and 6.1.1.4'
B B 0.0013 0.0007 'International Tables Vol C Tables 4.2.6.8 and 6.1.1.4'
N N 0.0061 0.0033 'International Tables Vol C Tables 4.2.6.8 and 6.1.1.4'

loop_
_geom_angle_atom_site_label_1
_geom_angle_atom_site_label_2
_geom_angle_atom_site_label_3
_geom_angle
C5_1 B1_1 C1_7 126.5(5)
C5_1 B1_1 C2_1 106.8(2)
C1_7 B1_1 C2_1 126.1(6)
C5_1 B1_1 C1_6 125.7(10)
C2_1 B1_1 C1_6 127.6(10)
C3_1 C2_1 C1_2 122.1(2)
C3_1 C2_1 B1_1 108.0(2)
C1_2 C2_1 B1_1 129.7(2)
C2_1 C3_1 C1_3 128.8(2)
C2_1 C3_1 C4_1 111.8(2)
C1_3 C3_1 C4_1 119.4(2)
C3_1 C4_1 C5_1 105.63(19)
C3_1 C4_1 C1_4 112.7(2)
C5_1 C4_1 C1_4 112.8(2)
C3_1 C4_1 H4_1 108.5
C5_1 C4_1 H4_1 108.5
C1_4 C4_1 H4_1 108.5
B1_1 C5_1 C1_5 135.0(2)
B1_1 C5_1 C4_1 107.8(2)
C1_5 C5_1 C4_1 116.5(2)
C6_2 C1_2 C2_2 118.2(2)
C6_2 C1_2 C2_1 120.0(2)
C2_2 C1_2 C2_1 121.8(2)
C3_2 C2_2 C1_2 120.6(2)
C3_2 C2_2 H2_2 119.7
C1_2 C2_2 H2_2 119.7
C4_2 C3_2 C2_2 120.4(3)
C4_2 C3_2 H3_2 119.8
C2_2 C3_2 H3_2 119.8
C3_2 C4_2 C5_2 119.9(2)
C3_2 C4_2 H4_2 120.1
C5_2 C4_2 H4_2 120.1
C4_2 C5_2 C6_2 119.9(2)
C4_2 C5_2 H5_2 120.1
C6_2 C5_2 H5_2 120.1
C1_2 C6_2 C5_2 121.0(2)
C1_2 C6_2 H6_2 119.5
C5_2 C6_2 H6_2 119.5
C2_3 C1_3 C6_3 117.0(2)
C2_3 C1_3 C3_1 123.2(2)
C6_3 C1_3 C3_1 119.8(2)
C3_3 C2_3 C1_3 121.4(2)
C3_3 C2_3 H2_3 119.3
C1_3 C2_3 H2_3 119.3
C4_3 C3_3 C2_3 120.1(2)
C4_3 C3_3 H3_3 119.9
C2_3 C3_3 H3_3 119.9
C5_3 C4_3 C3_3 119.6(2)
C5_3 C4_3 H4_3 120.2
C3_3 C4_3 H4_3 120.2
C4_3 C5_3 C6_3 120.4(3)
C4_3 C5_3 H5_3 119.8
C6_3 C5_3 H5_3 119.8
C5_3 C6_3 C1_3 121.5(3)
C5_3 C6_3 H6_3 119.3
C1_3 C6_3 H6_3 119.3
C6_4 C1_4 C2_4 118.6(2)
C6_4 C1_4 C4_1 120.0(2)
C2_4 C1_4 C4_1 121.4(2)
C1_4 C2_4 C3_4 121.0(3)
C1_4 C2_4 H2_4 119.5
C3_4 C2_4 H2_4 119.5
C4_4 C3_4 C2_4 119.7(3)
C4_4 C3_4 H3_4 120.2
C2_4 C3_4 H3_4 120.2
C3_4 C4_4 C5_4 119.1(3)
C3_4 C4_4 H4_4 120.5
C5_4 C4_4 H4_4 120.5
C6_4 C5_4 C4_4 120.5(3)
C6_4 C5_4 H5_4 119.7
C4_4 C5_4 H5_4 119.7
C5_4 C6_4 C1_4 121.2(3)
C5_4 C6_4 H6_4 119.4
C1_4 C6_4 H6_4 119.4
C6_5 C1_5 C2_5 117.0(2)
C6_5 C1_5 C5_1 120.5(2)
C2_5 C1_5 C5_1 122.4(2)
C3_5 C2_5 C1_5 121.1(2)
C3_5 C2_5 H2_5 119.5
C1_5 C2_5 H2_5 119.5
C4_5 C3_5 C2_5 120.6(2)
C4_5 C3_5 H3_5 119.7
C2_5 C3_5 H3_5 119.7
C3_5 C4_5 C5_5 119.4(2)
C3_5 C4_5 H4_5 120.3
C5_5 C4_5 H4_5 120.3
C4_5 C5_5 C6_5 120.0(2)
C4_5 C5_5 H5_5 120.0
C6_5 C5_5 H5_5 120.0
C5_5 C6_5 C1_5 121.8(2)
C5_5 C6_5 H6_5 119.1
C1_5 C6_5 H6_5 119.1
N5_6 C1_6 N2_6 106.5(12)
N5_6 C1_6 B1_1 130.8(15)
N2_6 C1_6 B1_1 122.4(15)
C1_6 N2_6 C1_10 127.2(15)
C1_6 N2_6 C3_6 112.5(11)
C1_10 N2_6 C3_6 118.4(13)
N2_6 C3_6 C4_6 101.4(10)
N2_6 C3_6 H3A_6 111.5
C4_6 C3_6 H3A_6 111.5
N2_6 C3_6 H3B_6 111.5
C4_6 C3_6 H3B_6 111.5
H3A_6 C3_6 H3B_6 109.3
N5_6 C4_6 C3_6 100.5(10)
N5_6 C4_6 H4A_6 111.7
C3_6 C4_6 H4A_6 111.7
N5_6 C4_6 H4B_6 111.7
C3_6 C4_6 H4B_6 111.7
H4A_6 C4_6 H4B_6 109.4
C1_6 N5_6 C1_8 130(2)
C1_6 N5_6 C4_6 113.0(13)
C1_8 N5_6 C4_6 115.3(19)
C2_8 C1_8 C6_8 126.0(12)
C2_8 C1_8 N5_6 113(3)
C6_8 C1_8 N5_6 121(2)
C1_8 C2_8 C3_8 114.2(12)
C1_8 C2_8 C7_8 124.7(14)
C3_8 C2_8 C7_8 121.1(13)
C4_8 C3_8 C2_8 122.7(13)
C4_8 C3_8 H3_8 118.7
C2_8 C3_8 H3_8 118.7
C3_8 C4_8 C5_8 120.5(12)
C3_8 C4_8 C8_8 123.1(13)
C5_8 C4_8 C8_8 116.2(12)
C4_8 C5_8 C6_8 119.7(14)
C4_8 C5_8 H5_8 120.1
C6_8 C5_8 H5_8 120.1
C5_8 C6_8 C1_8 116.8(13)
C5_8 C6_8 C9_8 119.9(14)
C1_8 C6_8 C9_8 123.2(15)
C6_10 C1_10 C2_10 122.9(9)
C6_10 C1_10 N2_6 121.7(10)
C2_10 C1_10 N2_6 115.2(10)
C3_10 C2_10 C1_10 115.8(8)
C3_10 C2_10 C7_10 122.5(8)
C1_10 C2_10 C7_10 121.6(9)
C4_10 C3_10 C2_10 123.1(8)
C4_10 C3_10 H3_10 118.5
C2_10 C3_10 H3_10 118.5
C3_10 C4_10 C5_10 119.6(9)
C3_10 C4_10 C8_10 122.3(9)
C5_10 C4_10 C8_10 118.1(9)
C4_10 C5_10 C6_10 119.4(9)
C4_10 C5_10 H5_10 120.3
C6_10 C5_10 H5_10 120.3
C1_10 C6_10 C5_10 119.1(9)
C1_10 C6_10 C9_10 123.5(11)
C5_10 C6_10 C9_10 117.4(10)
N2_7 C1_7 N5_7 109.0(6)
N2_7 C1_7 B1_1 123.3(8)
N5_7 C1_7 B1_1 127.6(8)
C1_7 N2_7 C1_11 128.4(7)
C1_7 N2_7 C3_7 111.4(6)
C1_11 N2_7 C3_7 118.5(7)
N2_7 C3_7 C4_7 101.8(5)
N2_7 C3_7 H3A_7 111.4
C4_7 C3_7 H3A_7 111.4
N2_7 C3_7 H3B_7 111.4
C4_7 C3_7 H3B_7 111.4
H3A_7 C3_7 H3B_7 109.3
N5_7 C4_7 C3_7 102.0(6)
N5_7 C4_7 H4A_7 111.4
C3_7 C4_7 H4A_7 111.4
N5_7 C4_7 H4B_7 111.4
C3_7 C4_7 H4B_7 111.4
H4A_7 C4_7 H4B_7 109.2
C1_7 N5_7 C1_9 127.9(11)
C1_7 N5_7 C4_7 110.5(6)
C1_9 N5_7 C4_7 120.8(10)
C2_9 C1_9 C6_9 118.5(6)
C2_9 C1_9 N5_7 125.9(13)
C6_9 C1_9 N5_7 115.5(13)
C3_9 C2_9 C1_9 120.8(7)
C3_9 C2_9 C7_9 119.2(7)
C1_9 C2_9 C7_9 120.0(7)
C2_9 C3_9 C4_9 122.0(7)
C2_9 C3_9 H3_9 119.0
C4_9 C3_9 H3_9 119.0
C5_9 C4_9 C3_9 116.6(7)
C5_9 C4_9 C8_9 123.2(7)
C3_9 C4_9 C8_9 120.2(7)
C4_9 C5_9 C6_9 123.7(8)
C4_9 C5_9 H5_9 118.2
C6_9 C5_9 H5_9 118.2
C5_9 C6_9 C1_9 118.4(7)
C5_9 C6_9 C9_9 119.2(8)
C1_9 C6_9 C9_9 122.5(8)
C2_9 C7_9 H7A_9 109.5
C2_9 C7_9 H7B_9 109.5
H7A_9 C7_9 H7B_9 109.5
C2_9 C7_9 H7C_9 109.5
H7A_9 C7_9 H7C_9 109.5
H7B_9 C7_9 H7C_9 109.5
C4_9 C8_9 H8A_9 109.5
C4_9 C8_9 H8B_9 109.5
H8A_9 C8_9 H8B_9 109.5
C4_9 C8_9 H8C_9 109.5
H8A_9 C8_9 H8C_9 109.5
H8B_9 C8_9 H8C_9 109.5
C6_9 C9_9 H9A_9 109.5
C6_9 C9_9 H9B_9 109.5
H9A_9 C9_9 H9B_9 109.5
C6_9 C9_9 H9C_9 109.5
H9A_9 C9_9 H9C_9 109.5
H9B_9 C9_9 H9C_9 109.5
C6_11 C1_11 C2_11 122.0(4)
C6_11 C1_11 N2_7 119.6(5)
C2_11 C1_11 N2_7 118.2(5)
C1_11 C2_11 C3_11 117.4(4)
C1_11 C2_11 C7_11 123.0(4)
C3_11 C2_11 C7_11 119.6(4)
C4_11 C3_11 C2_11 121.9(4)
C4_11 C3_11 H3_11 119.0
C2_11 C3_11 H3_11 119.0
C3_11 C4_11 C5_11 118.6(4)
C3_11 C4_11 C8_11 120.9(5)
C5_11 C4_11 C8_11 120.6(5)
C6_11 C5_11 C4_11 122.3(4)
C6_11 C5_11 H5_11 118.9
C4_11 C5_11 H5_11 118.9
C5_11 C6_11 C1_11 117.8(5)
C5_11 C6_11 C9_11 121.0(5)
C1_11 C6_11 C9_11 121.2(6)
C2_11 C7_11 H7A_11 109.5
C2_11 C7_11 H7B_11 109.5
H7A_11 C7_11 H7B_11 109.5
C2_11 C7_11 H7C_11 109.5
H7A_11 C7_11 H7C_11 109.5
H7B_11 C7_11 H7C_11 109.5
C4_11 C8_11 H8A_11 109.5
C4_11 C8_11 H8B_11 109.5
H8A_11 C8_11 H8B_11 109.5
C4_11 C8_11 H8C_11 109.5
H8A_11 C8_11 H8C_11 109.5
H8B_11 C8_11 H8C_11 109.5
C6_11 C9_11 H9A_11 109.5
C6_11 C9_11 H9B_11 109.5
H9A_11 C9_11 H9B_11 109.5
C6_11 C9_11 H9C_11 109.5
H9A_11 C9_11 H9C_11 109.5
H9B_11 C9_11 H9C_11 109.5

loop_
_geom_bond_atom_site_label_1
_geom_bond_atom_site_label_2
_geom_bond_distance
B1_1 C5_1 1.463(4)
B1_1 C1_7 1.574(10)
B1_1 C2_1 1.581(4)
B1_1 C1_6 1.603(19)
C2_1 C3_1 1.358(3)
C2_1 C1_2 1.493(3)
C3_1 C1_3 1.469(4)
C3_1 C4_1 1.521(3)
C4_1 C5_1 1.523(3)
C4_1 C1_4 1.527(4)
C4_1 H4_1 1.0000
C5_1 C1_5 1.486(3)
C1_2 C6_2 1.387(4)
C1_2 C2_2 1.392(3)
C2_2 C3_2 1.386(3)
C2_2 H2_2 0.9500
C3_2 C4_2 1.375(4)
C3_2 H3_2 0.9500
C4_2 C5_2 1.377(4)
C4_2 H4_2 0.9500
C5_2 C6_2 1.391(4)
C5_2 H5_2 0.9500
C6_2 H6_2 0.9500
C1_3 C2_3 1.401(3)
C1_3 C6_3 1.401(4)
C2_3 C3_3 1.386(4)
C2_3 H2_3 0.9500
C3_3 C4_3 1.380(4)
C3_3 H3_3 0.9500
C4_3 C5_3 1.379(4)
C4_3 H4_3 0.9500
C5_3 C6_3 1.379(4)
C5_3 H5_3 0.9500
C6_3 H6_3 0.9500
C1_4 C6_4 1.382(4)
C1_4 C2_4 1.387(3)
C2_4 C3_4 1.397(4)
C2_4 H2_4 0.9500
C3_4 C4_4 1.385(5)
C3_4 H3_4 0.9500
C4_4 C5_4 1.398(5)
C4_4 H4_4 0.9500
C5_4 C6_4 1.371(4)
C5_4 H5_4 0.9500
C6_4 H6_4 0.9500
C1_5 C6_5 1.395(4)
C1_5 C2_5 1.403(4)
C2_5 C3_5 1.390(3)
C2_5 H2_5 0.9500
C3_5 C4_5 1.380(4)
C3_5 H3_5 0.9500
C4_5 C5_5 1.381(4)
C4_5 H4_5 0.9500
C5_5 C6_5 1.390(4)
C5_5 H5_5 0.9500
C6_5 H6_5 0.9500
C1_6 N5_6 1.336(13)
C1_6 N2_6 1.339(12)
N2_6 C1_10 1.441(4)
N2_6 C3_6 1.479(12)
C3_6 C4_6 1.505(13)
C3_6 H3A_6 0.9900
C3_6 H3B_6 0.9900
C4_6 N5_6 1.472(13)
C4_6 H4A_6 0.9900
C4_6 H4B_6 0.9900
N5_6 C1_8 1.441(4)
C1_8 C2_8 1.381(11)
C1_8 C6_8 1.390(12)
C2_8 C3_8 1.390(12)
C2_8 C7_8 1.511(12)
C3_8 C4_8 1.380(11)
C3_8 H3_8 0.9500
C4_8 C5_8 1.382(12)
C4_8 C8_8 1.511(12)
C5_8 C6_8 1.390(12)
C5_8 H5_8 0.9500
C6_8 C9_8 1.503(12)
C7_8 H7A_8 0.9800
C7_8 H7B_8 0.9800
C7_8 H7C_8 0.9800
C8_8 H8A_8 0.9800
C8_8 H8B_8 0.9800
C8_8 H8C_8 0.9800
C9_8 H9A_8 0.9800
C9_8 H9B_8 0.9800
C9_8 H9C_8 0.9800
C1_10 C6_10 1.375(10)
C1_10 C2_10 1.404(10)
C2_10 C3_10 1.397(10)
C2_10 C7_10 1.484(10)
C3_10 C4_10 1.374(10)
C3_10 H3_10 0.9500
C4_10 C5_10 1.391(11)
C4_10 C8_10 1.525(11)
C5_10 C6_10 1.411(11)
C5_10 H5_10 0.9500
C6_10 C9_10 1.523(11)
C7_10 H7A_10 0.9800
C7_10 H7B_10 0.9800
C7_10 H7C_10 0.9800
C8_10 H8A_10 0.9800
C8_10 H8B_10 0.9800
C8_10 H8C_10 0.9800
C9_10 H9A_10 0.9800
C9_10 H9B_10 0.9800
C9_10 H9C_10 0.9800
C1_7 N2_7 1.341(7)
C1_7 N5_7 1.354(7)
N2_7 C1_11 1.441(3)
N2_7 C3_7 1.475(7)
C3_7 C4_7 1.516(7)
C3_7 H3A_7 0.9900
C3_7 H3B_7 0.9900
C4_7 N5_7 1.483(7)
C4_7 H4A_7 0.9900
C4_7 H4B_7 0.9900
N5_7 C1_9 1.444(4)
C1_9 C2_9 1.400(7)
C1_9 C6_9 1.410(7)
C2_9 C3_9 1.386(7)
C2_9 C7_9 1.520(7)
C3_9 C4_9 1.390(7)
C3_9 H3_9 0.9500
C4_9 C5_9 1.384(8)
C4_9 C8_9 1.510(7)
C5_9 C6_9 1.399(7)
C5_9 H5_9 0.9500
C6_9 C9_9 1.502(7)
C7_9 H7A_9 0.9800
C7_9 H7B_9 0.9800
C7_9 H7C_9 0.9800
C8_9 H8A_9 0.9800
C8_9 H8B_9 0.9800
C8_9 H8C_9 0.9800
C9_9 H9A_9 0.9800
C9_9 H9B_9 0.9800
C9_9 H9C_9 0.9800
C1_11 C6_11 1.397(5)
C1_11 C2_11 1.400(6)
C2_11 C3_11 1.408(6)
C2_11 C7_11 1.492(6)
C3_11 C4_11 1.373(6)
C3_11 H3_11 0.9500
C4_11 C5_11 1.392(6)
C4_11 C8_11 1.513(6)
C5_11 C6_11 1.384(6)
C5_11 H5_11 0.9500
C6_11 C9_11 1.510(7)
C7_11 H7A_11 0.9800
C7_11 H7B_11 0.9800
C7_11 H7C_11 0.9800
C8_11 H8A_11 0.9800
C8_11 H8B_11 0.9800
C8_11 H8C_11 0.9800
C9_11 H9A_11 0.9800
C9_11 H9B_11 0.9800
C9_11 H9C_11 0.9800

loop_
_geom_torsion_atom_site_label_1
_geom_torsion_atom_site_label_2
_geom_torsion_atom_site_label_3
_geom_torsion_atom_site_label_4
_geom_torsion
C5_1 B1_1 C2_1 C3_1 0.1(3)
C1_7 B1_1 C2_1 C3_1 -171.6(6)
C1_6 B1_1 C2_1 C3_1 179.1(12)
C5_1 B1_1 C2_1 C1_2 -174.9(2)
C1_7 B1_1 C2_1 C1_2 13.3(7)
C1_6 B1_1 C2_1 C1_2 4.0(13)
C1_2 C2_1 C3_1 C1_3 -4.9(4)
B1_1 C2_1 C3_1 C1_3 179.6(3)
C1_2 C2_1 C3_1 C4_1 175.6(2)
B1_1 C2_1 C3_1 C4_1 0.1(3)
C2_1 C3_1 C4_1 C5_1 -0.2(3)
C1_3 C3_1 C4_1 C5_1 -179.8(2)
C2_1 C3_1 C4_1 C1_4 123.4(2)
C1_3 C3_1 C4_1 C1_4 -56.2(3)
C1_7 B1_1 C5_1 C1_5 -18.3(7)
C2_1 B1_1 C5_1 C1_5 170.0(3)
C1_6 B1_1 C5_1 C1_5 -9.0(12)
C1_7 B1_1 C5_1 C4_1 171.5(6)
C2_1 B1_1 C5_1 C4_1 -0.3(3)
C1_6 B1_1 C5_1 C4_1 -179.2(12)
C3_1 C4_1 C5_1 B1_1 0.3(3)
C1_4 C4_1 C5_1 B1_1 -123.2(2)
C3_1 C4_1 C5_1 C1_5 -172.0(2)
C1_4 C4_1 C5_1 C1_5 64.5(3)
C3_1 C2_1 C1_2 C6_2 -66.4(3)
B1_1 C2_1 C1_2 C6_2 108.1(3)
C3_1 C2_1 C1_2 C2_2 111.6(3)
B1_1 C2_1 C1_2 C2_2 -74.0(3)
C6_2 C1_2 C2_2 C3_2 0.0(4)
C2_1 C1_2 C2_2 C3_2 -178.0(2)
C1_2 C2_2 C3_2 C4_2 -1.7(4)
C2_2 C3_2 C4_2 C5_2 2.3(4)
C3_2 C4_2 C5_2 C6_2 -1.3(4)
C2_2 C1_2 C6_2 C5_2 1.1(4)
C2_1 C1_2 C6_2 C5_2 179.1(2)
C4_2 C5_2 C6_2 C1_2 -0.4(4)
C2_1 C3_1 C1_3 C2_3 -36.8(4)
C4_1 C3_1 C1_3 C2_3 142.7(2)
C2_1 C3_1 C1_3 C6_3 143.6(3)
C4_1 C3_1 C1_3 C6_3 -36.9(4)
C6_3 C1_3 C2_3 C3_3 -1.3(4)
C3_1 C1_3 C2_3 C3_3 179.1(2)
C1_3 C2_3 C3_3 C4_3 0.1(4)
C2_3 C3_3 C4_3 C5_3 1.5(4)
C3_3 C4_3 C5_3 C6_3 -1.8(4)
C4_3 C5_3 C6_3 C1_3 0.6(4)
C2_3 C1_3 C6_3 C5_3 0.9(4)
C3_1 C1_3 C6_3 C5_3 -179.4(3)
C3_1 C4_1 C1_4 C6_4 -58.7(3)
C5_1 C4_1 C1_4 C6_4 60.9(3)
C3_1 C4_1 C1_4 C2_4 124.5(3)
C5_1 C4_1 C1_4 C2_4 -116.0(3)
C6_4 C1_4 C2_4 C3_4 -0.4(4)
C4_1 C1_4 C2_4 C3_4 176.5(2)
C1_4 C2_4 C3_4 C4_4 -0.7(4)
C2_4 C3_4 C4_4 C5_4 0.6(4)
C3_4 C4_4 C5_4 C6_4 0.7(5)
C4_4 C5_4 C6_4 C1_4 -1.9(4)
C2_4 C1_4 C6_4 C5_4 1.7(4)
C4_1 C1_4 C6_4 C5_4 -175.2(2)
B1_1 C5_1 C1_5 C6_5 -57.6(4)
C4_1 C5_1 C1_5 C6_5 112.0(3)
B1_1 C5_1 C1_5 C2_5 125.4(3)
C4_1 C5_1 C1_5 C2_5 -64.9(3)
C6_5 C1_5 C2_5 C3_5 -0.2(4)
C5_1 C1_5 C2_5 C3_5 176.9(2)
C1_5 C2_5 C3_5 C4_5 0.0(4)
C2_5 C3_5 C4_5 C5_5 -0.1(4)
C3_5 C4_5 C5_5 C6_5 0.3(4)
C4_5 C5_5 C6_5 C1_5 -0.5(4)
C2_5 C1_5 C6_5 C5_5 0.5(4)
C5_1 C1_5 C6_5 C5_5 -176.7(2)
C5_1 B1_1 C1_6 N5_6 143(4)
C1_7 B1_1 C1_6 N5_6 -118(13)
C2_1 B1_1 C1_6 N5_6 -36(5)
C5_1 B1_1 C1_6 N2_6 -45(3)
C1_7 B1_1 C1_6 N2_6 54(9)
C2_1 B1_1 C1_6 N2_6 136(2)
N5_6 C1_6 N2_6 C1_10 169(3)
B1_1 C1_6 N2_6 C1_10 -5(4)
N5_6 C1_6 N2_6 C3_6 5(4)
B1_1 C1_6 N2_6 C3_6 -169(2)
C1_6 N2_6 C3_6 C4_6 -19(2)
C1_10 N2_6 C3_6 C4_6 175.6(16)
N2_6 C3_6 C4_6 N5_6 23(3)
N2_6 C1_6 N5_6 C1_8 177(4)
B1_1 C1_6 N5_6 C1_8 -10(8)
N2_6 C1_6 N5_6 C4_6 12(5)
B1_1 C1_6 N5_6 C4_6 -175(3)
C3_6 C4_6 N5_6 C1_6 -23(4)
C3_6 C4_6 N5_6 C1_8 170(3)
C1_6 N5_6 C1_8 C2_8 -66(6)
C4_6 N5_6 C1_8 C2_8 99(4)
C1_6 N5_6 C1_8 C6_8 120(5)
C4_6 N5_6 C1_8 C6_8 -75(5)
C6_8 C1_8 C2_8 C3_8 -1(2)
N5_6 C1_8 C2_8 C3_8 -174(2)
C6_8 C1_8 C2_8 C7_8 177(3)
N5_6 C1_8 C2_8 C7_8 4(2)
C1_8 C2_8 C3_8 C4_8 1.2(14)
C7_8 C2_8 C3_8 C4_8 -177.0(19)
C2_8 C3_8 C4_8 C5_8 -2(3)
C2_8 C3_8 C4_8 C8_8 -178.5(14)
C3_8 C4_8 C5_8 C6_8 3(5)
C8_8 C4_8 C5_8 C6_8 179(3)
C4_8 C5_8 C6_8 C1_8 -2(5)
C4_8 C5_8 C6_8 C9_8 174(3)
C2_8 C1_8 C6_8 C5_8 1(4)
N5_6 C1_8 C6_8 C5_8 174(3)
C2_8 C1_8 C6_8 C9_8 -175(2)
N5_6 C1_8 C6_8 C9_8 -2(5)
C1_6 N2_6 C1_10 C6_10 -66(3)
C3_6 N2_6 C1_10 C6_10 97.5(19)
C1_6 N2_6 C1_10 C2_10 118(2)
C3_6 N2_6 C1_10 C2_10 -78.3(17)
C6_10 C1_10 C2_10 C3_10 0.9(13)
N2_6 C1_10 C2_10 C3_10 176.7(13)
C6_10 C1_10 C2_10 C7_10 -178.4(15)
N2_6 C1_10 C2_10 C7_10 -2.7(14)
C1_10 C2_10 C3_10 C4_10 1.6(11)
C7_10 C2_10 C3_10 C4_10 -179.1(12)
C2_10 C3_10 C4_10 C5_10 -2.2(18)
C2_10 C3_10 C4_10 C8_10 179.6(10)
C3_10 C4_10 C5_10 C6_10 0(2)
C8_10 C4_10 C5_10 C6_10 178.5(14)
C2_10 C1_10 C6_10 C5_10 -3(2)
N2_6 C1_10 C6_10 C5_10 -178.2(15)
C2_10 C1_10 C6_10 C9_10 177.1(14)
N2_6 C1_10 C6_10 C9_10 2(3)
C4_10 C5_10 C6_10 C1_10 2(2)
C4_10 C5_10 C6_10 C9_10 -177.7(16)
C5_1 B1_1 C1_7 N2_7 -40.1(16)
C2_1 B1_1 C1_7 N2_7 130.1(11)
C1_6 B1_1 C1_7 N2_7 -126(11)
C5_1 B1_1 C1_7 N5_7 137.4(18)
C2_1 B1_1 C1_7 N5_7 -52(2)
C1_6 B1_1 C1_7 N5_7 51(10)
N5_7 C1_7 N2_7 C1_11 172.7(14)
B1_1 C1_7 N2_7 C1_11 -9.4(19)
N5_7 C1_7 N2_7 C3_7 7.6(18)
B1_1 C1_7 N2_7 C3_7 -174.5(10)
C1_7 N2_7 C3_7 C4_7 -19.1(11)
C1_11 N2_7 C3_7 C4_7 174.3(7)
N2_7 C3_7 C4_7 N5_7 21.5(14)
N2_7 C1_7 N5_7 C1_9 178(2)
B1_1 C1_7 N5_7 C1_9 0(4)
N2_7 C1_7 N5_7 C4_7 8(2)
B1_1 C1_7 N5_7 C4_7 -169.9(14)
C3_7 C4_7 N5_7 C1_7 -19(2)
C3_7 C4_7 N5_7 C1_9 170.0(19)
C1_7 N5_7 C1_9 C2_9 -62(3)
C4_7 N5_7 C1_9 C2_9 107(2)
C1_7 N5_7 C1_9 C6_9 120(3)
C4_7 N5_7 C1_9 C6_9 -70(3)
C6_9 C1_9 C2_9 C3_9 -2.4(11)
N5_7 C1_9 C2_9 C3_9 179.9(14)
C6_9 C1_9 C2_9 C7_9 178.0(13)
N5_7 C1_9 C2_9 C7_9 0.4(14)
C1_9 C2_9 C3_9 C4_9 1.4(8)
C7_9 C2_9 C3_9 C4_9 -179.0(9)
C2_9 C3_9 C4_9 C5_9 1.2(15)
C2_9 C3_9 C4_9 C8_9 -177.5(7)
C3_9 C4_9 C5_9 C6_9 -3(2)
C8_9 C4_9 C5_9 C6_9 175.8(16)
C4_9 C5_9 C6_9 C1_9 2(3)
C4_9 C5_9 C6_9 C9_9 -178.3(17)
C2_9 C1_9 C6_9 C5_9 1(2)
N5_7 C1_9 C6_9 C5_9 178.8(18)
C2_9 C1_9 C6_9 C9_9 -179.0(14)
N5_7 C1_9 C6_9 C9_9 -1(2)
C1_7 N2_7 C1_11 C6_11 -65.3(14)
C3_7 N2_7 C1_11 C6_11 98.8(9)
C1_7 N2_7 C1_11 C2_11 118.4(11)
C3_7 N2_7 C1_11 C2_11 -77.5(8)
C6_11 C1_11 C2_11 C3_11 1.7(7)
N2_7 C1_11 C2_11 C3_11 177.9(7)
C6_11 C1_11 C2_11 C7_11 -178.0(7)
N2_7 C1_11 C2_11 C7_11 -1.8(8)
C1_11 C2_11 C3_11 C4_11 1.2(6)
C7_11 C2_11 C3_11 C4_11 -179.1(5)
C2_11 C3_11 C4_11 C5_11 -2.6(8)
C2_11 C3_11 C4_11 C8_11 176.0(5)
C3_11 C4_11 C5_11 C6_11 1.2(10)
C8_11 C4_11 C5_11 C6_11 -177.4(7)
C4_11 C5_11 C6_11 C1_11 1.5(12)
C4_11 C5_11 C6_11 C9_11 -177.8(8)
C2_11 C1_11 C6_11 C5_11 -3.0(11)
N2_7 C1_11 C6_11 C5_11 -179.2(7)
C2_11 C1_11 C6_11 C9_11 176.3(7)
N2_7 C1_11 C6_11 C9_11 0.1(13)
